data_2224747
loop_
_publ_author_name
'Abbasi, Muhammad Athar'
'Shahzadi, Tayyaba'
'Akkurt, Mehmet'
Aziz-ur-Rehman
'Riaz, Tauheeda'

_publ_section_title
;
 6-Hydroxymethyl-4-methoxy-2<i>H</i>-pyran-2-one (Opuntiol)
;
_journal_coeditor_code RK2184
_journal_issue 1
_journal_name_full 'Acta Crystallographica Section E'
_journal_page_first o199
_journal_paper_doi 10.1107/S1600536809053860
_journal_volume 66
_journal_year 2010
_chemical_formula_iupac 'C7 H8 O4'
_chemical_formula_moiety 'C7 H8 O4'
_chemical_formula_sum 'C7 H8 O4'
_chemical_formula_weight 156.13
_chemical_name_systematic
;
6-Hydroxymethyl-4-methoxy-2<i>H</i>-pyran-2-one
;
_space_group_IT_number 14
_symmetry_cell_setting monoclinic
_symmetry_space_group_name_Hall '-P 2ybc'
_symmetry_space_group_name_H-M 'P 1 21/c 1'
_atom_sites_solution_hydrogens geom
_atom_sites_solution_primary direct
_atom_sites_solution_secondary difmap
_cell_angle_alpha 90
_cell_angle_beta 96.720(7)
_cell_angle_gamma 90
_cell_formula_units_Z 4
_cell_length_a 4.0499(5)
_cell_length_b 18.101(2)
_cell_length_c 9.4743(13)
_cell_measurement_reflns_used 1306
_cell_measurement_temperature 296(2)
_cell_measurement_theta_max 23.38
_cell_measurement_theta_min 2.25
_cell_volume 689.76(15)
_computing_cell_refinement '<i>SAINT</i> (Bruker, 2007)'
_computing_data_collection '<i>APEX2</i> (Bruker, 2007)'
_computing_data_reduction '<i>SAINT</i> (Bruker, 2007)'
_computing_molecular_graphics '<i>ORTEP-3</i> (Farrugia, 1997)'
_computing_publication_material '<i>WinGX</i> (Farrugia, 1999) and <i>PLATON</i> (Spek, 2009)'
_computing_structure_refinement '<i>SHELXL97</i> (Sheldrick, 2008)'
_computing_structure_solution '<i>SIR97</i> (Altomare <i>et al.</i>,  1999)'
_diffrn_ambient_temperature 296(2)
_diffrn_measured_fraction_theta_full 0.999
_diffrn_measured_fraction_theta_max 0.999
_diffrn_measurement_device_type 'Bruker Kappa APEXII CCD area-detector'
_diffrn_measurement_method '\f- and \w-scans'
_diffrn_radiation_monochromator graphite
_diffrn_radiation_source 'sealed tube'
_diffrn_radiation_type MoK\a
_diffrn_radiation_wavelength 0.71073
_diffrn_reflns_av_R_equivalents 0.0460
_diffrn_reflns_av_sigmaI/netI 0.0347
_diffrn_reflns_limit_h_max 4
_diffrn_reflns_limit_h_min -4
_diffrn_reflns_limit_k_max 21
_diffrn_reflns_limit_k_min -21
_diffrn_reflns_limit_l_max 11
_diffrn_reflns_limit_l_min -11
_diffrn_reflns_number 6516
_diffrn_reflns_reduction_process
;
;
_diffrn_reflns_theta_full 25.47
_diffrn_reflns_theta_max 25.47
_diffrn_reflns_theta_min 2.44
_exptl_absorpt_coefficient_mu 0.125
_exptl_absorpt_correction_type none
_exptl_crystal_colour colourless
_exptl_crystal_density_diffrn 1.503
_exptl_crystal_density_method 'Not measured'
_exptl_crystal_description needle
_exptl_crystal_F_000 328
_exptl_crystal_size_max 0.34
_exptl_crystal_size_mid 0.25
_exptl_crystal_size_min 0.19
_refine_diff_density_max 0.163
_refine_diff_density_min -0.157
_refine_ls_extinction_coef 0.0080(19)
_refine_ls_extinction_expression FC^*^=KFC[1+0.001XFC^2^\L^3^/SIN(2\Q)]^-1/4^
_refine_ls_extinction_method '<i>SHELXL97</i> (Sheldrick, 2008)'
_refine_ls_goodness_of_fit_ref 1.015
_refine_ls_hydrogen_treatment mixed
_refine_ls_matrix_type full
_refine_ls_number_parameters 105
_refine_ls_number_reflns 1268
_refine_ls_number_restraints 1
_refine_ls_restrained_S_all 1.015
_refine_ls_R_factor_all 0.0621
_refine_ls_R_factor_gt 0.0371
_refine_ls_shift/su_max 0.000
_refine_ls_shift/su_mean 0.000
_refine_ls_structure_factor_coef Fsqd
_refine_ls_weighting_details 'calc w=1/[\s^2^(Fo^2^)+(0.0406P)^2^+0.1053P] where P=(Fo^2^+2Fc^2^)/3'
_refine_ls_weighting_scheme calc
_refine_ls_wR_factor_gt 0.0822
_refine_ls_wR_factor_ref 0.0935
_reflns_number_gt 882
_reflns_number_total 1268
_reflns_threshold_expression I>2\s(I)
_cod_data_source_file rk2184.cif
_cod_data_source_block I
_cod_original_sg_symbol_H-M 'P 21/c'
_cod_database_code 2224747
_cod_database_fobs_code 2224747

loop_
_symmetry_equiv_pos_site_id
_symmetry_equiv_pos_as_xyz
1 x,y,z
2 -x,1/2+y,1/2-z
3 -x,-y,-z
4 x,1/2-y,1/2+z

loop_
_atom_site_aniso_label
_atom_site_aniso_U_11
_atom_site_aniso_U_22
_atom_site_aniso_U_33
_atom_site_aniso_U_12
_atom_site_aniso_U_13
_atom_site_aniso_U_23
O1 0.0434(7) 0.0266(7) 0.0405(8) -0.0032(5) -0.0045(6) -0.0040(6)
O2 0.0590(9) 0.0408(8) 0.0437(8) -0.0065(7) -0.0149(7) -0.0057(7)
O3 0.0503(8) 0.0224(7) 0.0420(8) -0.0014(6) -0.0073(6) -0.0020(6)
O4 0.0688(10) 0.0331(8) 0.0596(10) 0.0072(7) -0.0169(8) 0.0056(7)
C1 0.0385(10) 0.0342(11) 0.0347(11) -0.0020(8) -0.0002(8) 0.0000(9)
C2 0.0385(10) 0.0256(10) 0.0355(11) -0.0003(8) -0.0008(8) 0.0019(8)
C3 0.0333(9) 0.0238(9) 0.0335(10) -0.0023(7) 0.0026(8) -0.0030(8)
C4 0.0371(10) 0.0312(10) 0.0305(10) 0.0010(8) -0.0021(8) 0.0002(8)
C5 0.0349(10) 0.0274(10) 0.0347(10) -0.0006(8) 0.0022(8) 0.0007(8)
C6 0.0459(11) 0.0267(10) 0.0500(12) 0.0014(8) 0.0000(9) 0.0015(9)
C7 0.0548(12) 0.0240(10) 0.0501(13) 0.0006(8) -0.0028(10) 0.0008(9)

loop_
_atom_site_type_symbol
_atom_site_label
_atom_site_fract_x
_atom_site_fract_y
_atom_site_fract_z
_atom_site_U_iso_or_equiv
_atom_site_thermal_displace_type
_atom_site_calc_flag
_atom_site_refinement_flags
_atom_site_occupancy
O O1 0.6125(3) 0.16542(6) 0.30332(12) 0.0376(4) Uani . . 1.000
O O2 0.9490(3) 0.11978(7) 0.48000(14) 0.0495(5) Uani . . 1.000
O O3 0.3187(3) -0.03651(6) 0.14748(13) 0.0392(4) Uani . . 1.000
O O4 0.0594(4) 0.22405(7) 0.00555(16) 0.0558(5) Uani . . 1.000
C C1 0.7497(4) 0.10447(9) 0.3778(2) 0.0362(6) Uani . . 1.000
C C2 0.6491(4) 0.03392(9) 0.32627(18) 0.0336(6) Uani . . 1.000
C C3 0.4283(4) 0.02721(9) 0.20778(18) 0.0303(5) Uani . . 1.000
C C4 0.2914(4) 0.09149(9) 0.13544(18) 0.0334(6) Uani . . 1.000
C C5 0.3878(4) 0.15778(9) 0.18521(18) 0.0325(6) Uani . . 1.000
C C6 0.2807(5) 0.23160(9) 0.1300(2) 0.0413(6) Uani . . 1.000
C C7 0.4484(5) -0.10405(10) 0.2121(2) 0.0437(7) Uani . . 1.000
H H1 -0.003(6) 0.2662(7) -0.022(2) 0.0840 Uiso . . 1.000
H H2 0.73440 -0.00810 0.37370 0.0400 Uiso calc R 1.000
H H4 0.13750 0.08710 0.05500 0.0400 Uiso calc R 1.000
H H6A 0.17300 0.25800 0.20100 0.0500 Uiso calc R 1.000
H H6B 0.47320 0.25990 0.11000 0.0500 Uiso calc R 1.000
H H7A 0.68640 -0.10410 0.21640 0.0660 Uiso calc R 1.000
H H7B 0.35940 -0.14530 0.15650 0.0660 Uiso calc R 1.000
H H7C 0.38600 -0.10780 0.30650 0.0660 Uiso calc R 1.000

loop_
_atom_type_symbol
_atom_type_description
_atom_type_scat_dispersion_real
_atom_type_scat_dispersion_imag
_atom_type_scat_source
O O 0.0106 0.0060 'International Tables Vol C Tables 4.2.6.8 and 6.1.1.4'
H H 0.0000 0.0000 'International Tables Vol C Tables 4.2.6.8 and 6.1.1.4'
C C 0.0033 0.0016 'International Tables Vol C Tables 4.2.6.8 and 6.1.1.4'

loop_
_geom_angle_atom_site_label_1
_geom_angle_atom_site_label_2
_geom_angle_atom_site_label_3
_geom_angle_site_symmetry_1
_geom_angle_site_symmetry_2
_geom_angle_site_symmetry_3
_geom_angle
_geom_angle_publ_flag
C1 O1 C5 . . . 121.64(13) no
C3 O3 C7 . . . 117.64(14) no
C6 O4 H1 . . . 108.3(14) no
O1 C1 O2 . . . 114.29(14) no
O1 C1 C2 . . . 117.44(15) no
O2 C1 C2 . . . 128.25(16) no
C1 C2 C3 . . . 120.23(15) no
O3 C3 C2 . . . 125.70(15) no
C2 C3 C4 . . . 120.35(15) no
O3 C3 C4 . . . 113.95(14) no
C3 C4 C5 . . . 118.87(15) no
O1 C5 C4 . . . 121.46(15) no
C4 C5 C6 . . . 128.79(16) no
O1 C5 C6 . . . 109.75(14) no
O4 C6 C5 . . . 109.94(14) no
C1 C2 H2 . . . 120.00 no
C3 C2 H2 . . . 120.00 no
C3 C4 H4 . . . 121.00 no
C5 C4 H4 . . . 121.00 no
O4 C6 H6A . . . 110.00 no
O4 C6 H6B . . . 110.00 no
C5 C6 H6A . . . 110.00 no
C5 C6 H6B . . . 110.00 no
H6A C6 H6B . . . 108.00 no
O3 C7 H7A . . . 109.00 no
O3 C7 H7B . . . 109.00 no
O3 C7 H7C . . . 109.00 no
H7A C7 H7B . . . 109.00 no
H7A C7 H7C . . . 109.00 no
H7B C7 H7C . . . 109.00 no

loop_
_geom_bond_atom_site_label_1
_geom_bond_atom_site_label_2
_geom_bond_site_symmetry_1
_geom_bond_site_symmetry_2
_geom_bond_distance
_geom_bond_publ_flag
O1 C1 . . 1.390(2) no
O1 C5 . . 1.364(2) no
O2 C1 . . 1.218(2) no
O3 C3 . . 1.340(2) no
O3 C7 . . 1.439(2) no
O4 C6 . . 1.402(2) no
O4 H1 . . 0.836(14) no
C1 C2 . . 1.410(2) no
C2 C3 . . 1.356(2) no
C3 C4 . . 1.429(2) no
C4 C5 . . 1.331(2) no
C5 C6 . . 1.481(2) no
C2 H2 . . 0.9300 no
C4 H4 . . 0.9300 no
C6 H6A . . 0.9700 no
C6 H6B . . 0.9700 no
C7 H7A . . 0.9600 no
C7 H7B . . 0.9600 no
C7 H7C . . 0.9600 no

loop_
_geom_contact_atom_site_label_1
_geom_contact_atom_site_label_2
_geom_contact_distance
_geom_contact_site_symmetry_1
_geom_contact_site_symmetry_2
_geom_contact_publ_flag
O1 O4 3.1840(19) . 4_655 no
O2 O4 2.8678(18) . 4_655 no
O2 C6 3.258(2) . 4_655 no
O3 C4 3.415(2) . 3_655 no
O4 O2 2.8678(18) . 4_454 no
O4 O1 3.1840(19) . 4_454 no
O1 H1 2.47(2) . 4_655 no
O2 H2 2.6900 . 3_756 no
O2 H7C 2.5700 . 3_656 no
O2 H1 2.073(13) . 4_655 no
O3 H4 2.6700 . 3_555 no
O4 H7B 2.5800 . 3_555 no
O4 H4 2.5400 . . no
O4 H6B 2.7500 . 1_455 no
C1 C4 3.365(2) . 1_655 no
C1 C5 3.470(2) . 1_655 no
C2 C3 3.473(2) . 1_655 no
C2 C4 3.496(2) . 1_655 no
C3 C2 3.473(2) . 1_455 no
C4 C2 3.496(2) . 1_455 no
C4 C1 3.365(2) . 1_455 no
C4 C7 3.580(3) . 3_655 no
C4 O3 3.415(2) . 3_655 no
C5 C1 3.470(2) . 1_455 no
C6 C7 3.451(3) . 2_655 no
C6 O2 3.258(2) . 4_454 no
C7 C6 3.451(3) . 2_645 no
C7 C4 3.580(3) . 3_655 no
C1 H1 2.676(15) . 4_655 no
C2 H7C 2.7800 . . no
C2 H7A 2.7200 . . no
C7 H2 2.5100 . . no
C7 H7A 3.0900 . 1_455 no
C7 H6A 2.9900 . 2_645 no
C7 H6B 2.9800 . 2_645 no
H1 H6B 2.5900 . 1_455 no
H1 O1 2.47(2) . 4_454 no
H1 O2 2.073(13) . 4_454 no
H1 C1 2.676(15) . 4_454 no
H2 C7 2.5100 . . no
H2 H7A 2.2800 . . no
H2 H7C 2.3300 . . no
H2 O2 2.6900 . 3_756 no
H4 O4 2.5400 . . no
H4 O3 2.6700 . 3_555 no
H6A C7 2.9900 . 2_655 no
H6B O4 2.7500 . 1_655 no
H6B H1 2.5900 . 1_655 no
H6B C7 2.9800 . 2_655 no
H6B H7C 2.5700 . 2_655 no
H7A C2 2.7200 . . no
H7A C7 3.0900 . 1_655 no
H7A H2 2.2800 . . no
H7B O4 2.5800 . 3_555 no
H7C C2 2.7800 . . no
H7C H2 2.3300 . . no
H7C H6B 2.5700 . 2_645 no
H7C O2 2.5700 . 3_656 no

loop_
_geom_hbond_atom_site_label_D
_geom_hbond_atom_site_label_H
_geom_hbond_atom_site_label_A
_geom_hbond_site_symmetry_A
_geom_hbond_distance_DH
_geom_hbond_distance_HA
_geom_hbond_distance_DA
_geom_hbond_angle_DHA
_geom_hbond_publ_flag
O4 H1 O1 4_454 0.836(14) 2.47(2) 3.1840(19) 144.2(17) y
O4 H1 O2 4_454 0.836(14) 2.073(13) 2.8678(18) 158.6(18) y
C7 H7B O4 3_555 0.9600 2.5800 3.494(2) 159.00 y
C7 H7C O2 3_656 0.9600 2.5700 3.504(2) 164.00 y

loop_
_geom_torsion_atom_site_label_1
_geom_torsion_atom_site_label_2
_geom_torsion_atom_site_label_3
_geom_torsion_atom_site_label_4
_geom_torsion_site_symmetry_1
_geom_torsion_site_symmetry_2
_geom_torsion_site_symmetry_3
_geom_torsion_site_symmetry_4
_geom_torsion
_geom_torsion_publ_flag
C5 O1 C1 O2 . . . . 179.27(15) no
C5 O1 C1 C2 . . . . 0.3(2) no
C1 O1 C5 C4 . . . . -0.4(2) no
C1 O1 C5 C6 . . . . 179.00(15) no
C7 O3 C3 C2 . . . . -0.9(2) no
C7 O3 C3 C4 . . . . 178.94(15) no
O1 C1 C2 C3 . . . . 0.4(2) no
O2 C1 C2 C3 . . . . -178.35(18) no
C1 C2 C3 O3 . . . . 178.79(16) no
C1 C2 C3 C4 . . . . -1.1(3) no
O3 C3 C4 C5 . . . . -178.94(15) no
C2 C3 C4 C5 . . . . 0.9(2) no
C3 C4 C5 O1 . . . . -0.2(2) no
C3 C4 C5 C6 . . . . -179.49(17) no
O1 C5 C6 O4 . . . . 177.77(14) no
C4 C5 C6 O4 . . . . -2.9(3) no

loop_
_cod_related_entry_id
_cod_related_entry_database
_cod_related_entry_code
1 ChemSpider 8210404
